data_1543468
loop_
_publ_author_name
'Ito, Suguru'
'Ono, Kosuke'
'Johmoto, Kohei'
'Uekusa, Hidehiro'
'Iwasawa, Nobuharu'

_publ_section_title
;
 Switching of the solid-state guest selectivity: solvent-dependent
 selective guest inclusion in a crystalline macrocyclic boronic ester
;
_journal_issue 9
_journal_name_full 'Chem. Sci.'
_journal_page_first 5765
_journal_paper_doi 10.1039/C5SC04766H
_journal_volume 7
_journal_year 2016
_chemical_formula_moiety 'C56 H50 B4 Cl12 N4 O8 S3'
_chemical_formula_sum 'C56 H50 B4 Cl12 N4 O8 S3'
_chemical_formula_weight 1471.82
_chemical_name_systematic
;
 ?
;
_space_group_IT_number 14
_symmetry_cell_setting monoclinic
_symmetry_space_group_name_Hall '-P 2ybc'
_symmetry_space_group_name_H-M 'P 1 21/c 1'
_atom_sites_solution_hydrogens geom
_atom_sites_solution_primary direct
_atom_sites_solution_secondary difmap
_audit_creation_method SHELXL-97
_audit_update_record
;
2014-05-27 deposited with the CCDC.
2016-06-16 downloaded from the CCDC.
;
_cell_angle_alpha 90.00
_cell_angle_beta 122.572(3)
_cell_angle_gamma 90.00
_cell_formula_units_Z 2
_cell_length_a 13.6699(7)
_cell_length_b 14.0308(9)
_cell_length_c 20.6325(9)
_cell_measurement_reflns_used 34125
_cell_measurement_temperature 173(2)
_cell_measurement_theta_max 27.41
_cell_measurement_theta_min 3.02
_cell_volume 3334.9(3)
_computing_cell_refinement 'PROCESS-AUTO (Rigaku, 1998)'
_computing_data_collection 'PROCESS-AUTO (Rigaku, 1998)'
_computing_data_reduction 'PROCESS-AUTO (Rigaku, 1998)'
_computing_molecular_graphics 'ORTEP-3 (Farrugia, 2008)'
_computing_publication_material 'SHELXL-97 (Sheldrick, 1997)'
_computing_structure_refinement 'SHELXL-97 (Sheldrick, 1997)'
_computing_structure_solution 'SHELXS-97 (Sheldrick, 1990)'
_diffrn_ambient_temperature 173(2)
_diffrn_measured_fraction_theta_full 0.995
_diffrn_measured_fraction_theta_max 0.995
_diffrn_measurement_device_type 'Rigaku R-AXIS RAPID II IP Area Detector'
_diffrn_measurement_method '\w scans'
_diffrn_radiation_monochromator graphite
_diffrn_radiation_source 'rotating anode X-ray tube'
_diffrn_radiation_type MoK\a
_diffrn_radiation_wavelength 0.71075
_diffrn_reflns_av_R_equivalents 0.0593
_diffrn_reflns_av_sigmaI/netI 0.0388
_diffrn_reflns_limit_h_max 16
_diffrn_reflns_limit_h_min -17
_diffrn_reflns_limit_k_max 18
_diffrn_reflns_limit_k_min -18
_diffrn_reflns_limit_l_max 26
_diffrn_reflns_limit_l_min -26
_diffrn_reflns_number 52063
_diffrn_reflns_theta_full 27.41
_diffrn_reflns_theta_max 27.41
_diffrn_reflns_theta_min 3.01
_exptl_absorpt_coefficient_mu 0.646
_exptl_absorpt_correction_T_max 0.9459
_exptl_absorpt_correction_T_min 0.7456
_exptl_absorpt_correction_type multi-scan
_exptl_absorpt_process_details 'Absorption was corrected by ABSCOR'
_exptl_crystal_colour colorless
_exptl_crystal_density_diffrn 1.466
_exptl_crystal_density_method 'not measured'
_exptl_crystal_description block
_exptl_crystal_F_000 1500
_exptl_crystal_size_max 0.13
_exptl_crystal_size_mid 0.11
_exptl_crystal_size_min 0.09
_refine_diff_density_max 0.797
_refine_diff_density_min -0.957
_refine_diff_density_rms 0.077
_refine_ls_extinction_method none
_refine_ls_goodness_of_fit_ref 1.047
_refine_ls_hydrogen_treatment constr
_refine_ls_matrix_type full
_refine_ls_number_parameters 418
_refine_ls_number_reflns 7560
_refine_ls_number_restraints 54
_refine_ls_restrained_S_all 1.058
_refine_ls_R_factor_all 0.0704
_refine_ls_R_factor_gt 0.0503
_refine_ls_shift/su_max 0.001
_refine_ls_shift/su_mean 0.000
_refine_ls_structure_factor_coef Fsqd
_refine_ls_weighting_details 'calc w=1/[\s^2^(Fo^2^)+(0.0796P)^2^+1.5154P] where P=(Fo^2^+2Fc^2^)/3'
_refine_ls_weighting_scheme calc
_refine_ls_wR_factor_gt 0.1339
_refine_ls_wR_factor_ref 0.1473
_reflns_number_gt 5594
_reflns_number_total 7560
_reflns_threshold_expression >2sigma(I)
_cod_data_source_file c5sc04766h2.cif
_cod_data_source_block shelxl
_cod_depositor_comments 'Adding full bibliography for 1543464--1543470.cif.'
_cod_original_sg_symbol_H-M P21/c
_cod_database_code 1543468

loop_
_symmetry_equiv_pos_as_xyz
'x, y, z'
'-x, y+1/2, -z+1/2'
'-x, -y, -z'
'x, -y-1/2, z-1/2'

loop_
_atom_site_label
_atom_site_type_symbol
_atom_site_fract_x
_atom_site_fract_y
_atom_site_fract_z
_atom_site_U_iso_or_equiv
_atom_site_adp_type
_atom_site_occupancy
_atom_site_symmetry_multiplicity
_atom_site_calc_flag
_atom_site_refinement_flags
_atom_site_disorder_assembly
_atom_site_disorder_group
C1 C -0.20308(19) 0.78846(17) -0.11981(13) 0.0254(5) Uani 1 1 d . . .
C2 C -0.28687(19) 0.86312(17) -0.13957(13) 0.0260(5) Uani 1 1 d . . .
C3 C -0.30740(19) 0.90237(16) -0.08417(13) 0.0252(5) Uani 1 1 d . . .
C4 C -0.2436(2) 0.86315(18) -0.01174(14) 0.0293(5) Uani 1 1 d . . .
H4 H -0.2551 0.8867 0.0268 0.035 Uiso 1 1 calc R . .
C5 C -0.1612(2) 0.78907(18) 0.00800(13) 0.0293(5) Uani 1 1 d . . .
H5 H -0.1209 0.7649 0.0590 0.035 Uiso 1 1 calc R . .
C6 C -0.13712(18) 0.75064(17) -0.04336(13) 0.0258(5) Uani 1 1 d . . .
C7 C 0.12131(18) 0.59506(16) 0.00711(12) 0.0235(4) Uani 1 1 d . . .
H7 H 0.1310 0.5335 -0.0133 0.028 Uiso 1 1 calc R . .
C8 C 0.10771(18) 0.58038(16) 0.07673(13) 0.0238(4) Uani 1 1 d . . .
H8 H 0.0899 0.5123 0.0808 0.029 Uiso 1 1 calc R . .
C9 C 0.22223(19) 0.61211(17) 0.14957(12) 0.0254(5) Uani 1 1 d . . .
C10 C 0.27562(18) 0.67537(16) 0.11662(12) 0.0230(4) Uani 1 1 d . . .
C11 C 0.36438(18) 0.74180(17) 0.15542(12) 0.0247(5) Uani 1 1 d . . .
H11 H 0.3974 0.7547 0.2085 0.030 Uiso 1 1 calc R . .
C12 C 0.40319(18) 0.78871(16) 0.11377(12) 0.0223(4) Uani 1 1 d . . .
C13 C 0.48581(18) 0.87159(16) 0.14004(13) 0.0248(5) Uani 1 1 d . . .
H13 H 0.5660 0.8541 0.1829 0.030 Uiso 1 1 calc R . .
C14 C 0.48127(19) 0.90304(16) 0.06593(13) 0.0251(5) Uani 1 1 d . . .
H14 H 0.5605 0.9181 0.0773 0.030 Uiso 1 1 calc R . .
C15 C 0.4246(2) 0.82045(17) 0.00719(13) 0.0260(5) Uani 1 1 d . . .
C16 C 0.35914(18) 0.76715(16) 0.03667(12) 0.0227(4) Uani 1 1 d . . .
C17 C 0.26842(18) 0.70195(16) -0.00267(12) 0.0234(4) Uani 1 1 d . . .
H17 H 0.2368 0.6874 -0.0553 0.028 Uiso 1 1 calc R . .
C18 C 0.22618(17) 0.65913(16) 0.03832(12) 0.0222(4) Uani 1 1 d . . .
C19 C 0.2987(2) 0.5232(2) 0.18585(17) 0.0410(6) Uani 1 1 d . . .
H19A H 0.3035 0.4883 0.1465 0.061 Uiso 1 1 calc R . .
H19B H 0.2646 0.4820 0.2070 0.061 Uiso 1 1 calc R . .
H19C H 0.3767 0.5427 0.2272 0.061 Uiso 1 1 calc R . .
C20 C 0.2050(2) 0.6634(2) 0.20809(16) 0.0409(6) Uani 1 1 d . . .
H20A H 0.2808 0.6798 0.2536 0.061 Uiso 1 1 calc R . .
H20B H 0.1631 0.6215 0.2232 0.061 Uiso 1 1 calc R . .
H20C H 0.1599 0.7217 0.1850 0.061 Uiso 1 1 calc R . .
C21 C 0.5221(2) 0.75551(19) 0.01651(15) 0.0347(6) Uani 1 1 d . . .
H21A H 0.5747 0.7391 0.0709 0.052 Uiso 1 1 calc R . .
H21B H 0.5656 0.7889 -0.0019 0.052 Uiso 1 1 calc R . .
H21C H 0.4883 0.6971 -0.0135 0.052 Uiso 1 1 calc R . .
C22 C 0.3484(2) 0.8551(2) -0.07612(14) 0.0364(6) Uani 1 1 d . . .
H22A H 0.3175 0.8000 -0.1107 0.055 Uiso 1 1 calc R . .
H22B H 0.3949 0.8944 -0.0890 0.055 Uiso 1 1 calc R . .
H22C H 0.2839 0.8930 -0.0819 0.055 Uiso 1 1 calc R . .
B1 B -0.0353(2) 0.67786(19) -0.01259(15) 0.0250(5) Uani 1 1 d . . .
B2 B 0.3876(2) 1.01074(19) 0.09719(15) 0.0257(5) Uani 1 1 d . . .
N1 N -0.19561(18) 0.76010(16) -0.17933(11) 0.0329(5) Uani 1 1 d . . .
N2 N -0.34112(19) 0.89013(16) -0.21421(12) 0.0338(5) Uani 1 1 d . . .
O1 O 0.01671(13) 0.64669(11) -0.04995(8) 0.0245(3) Uani 1 1 d . . .
O2 O 0.01216(14) 0.64137(13) 0.05973(9) 0.0302(4) Uani 1 1 d . . .
O3 O 0.43877(13) 0.95189(11) 0.15970(9) 0.0260(3) Uani 1 1 d . . .
O4 O 0.40866(14) 0.98698(12) 0.04134(9) 0.0285(4) Uani 1 1 d . . .
S1 S -0.28656(6) 0.82520(5) -0.25198(4) 0.03973(18) Uani 1 1 d . . .
C31 C 0.0404(2) 0.96989(19) 0.03371(16) 0.0489(7) Uani 0.50 1 d PGU A -1
C32 C 0.0981(3) 0.9062(2) 0.0140(2) 0.0489(7) Uani 0.50 1 d PGU A -1
H32 H 0.1550 0.8644 0.0518 0.059 Uiso 0.50 1 calc PR A -1
C33 C 0.0725(4) 0.9035(3) -0.0609(3) 0.0489(7) Uani 0.50 1 d PGU A -1
H33 H 0.1119 0.8599 -0.0744 0.059 Uiso 0.50 1 calc PR A -1
C34 C -0.0108(4) 0.9645(3) -0.1162(2) 0.0489(7) Uani 0.50 1 d PGU A -1
H34 H -0.0283 0.9626 -0.1674 0.059 Uiso 0.50 1 calc PR A -1
C35 C -0.0685(4) 1.0282(3) -0.09649(15) 0.0489(7) Uani 0.50 1 d PGU A -1
H35 H -0.1255 1.0699 -0.1343 0.059 Uiso 0.50 1 calc PR A -1
C36 C -0.0429(3) 1.0309(2) -0.02155(15) 0.0489(7) Uani 0.50 1 d PGU A -1
S2 S 0.0518(3) 0.9869(2) 0.11812(14) 0.1011(9) Uani 0.50 1 d PGU A -1
C37 C -0.1014(3) 1.1004(2) 0.0101(2) 0.0250(10) Uani 0.50 1 d PGU A -1
H37 H -0.1592 1.1483 -0.0151 0.030 Uiso 0.50 1 calc PR A -1
C38 C -0.0409(7) 1.0685(7) 0.0865(5) 0.063(2) Uani 0.50 1 d PU A -1
H38 H -0.0570 1.0982 0.1211 0.075 Uiso 0.50 1 calc PR A -1
C23 C 0.0450(2) 0.3692(2) 0.22344(16) 0.0428(7) Uani 1 1 d . . .
H23 H 0.0600 0.3450 0.1840 0.051 Uiso 1 1 calc R B 1
Cl1A Cl 0.1797(8) 0.3902(8) 0.3096(4) 0.0657(14) Uani 0.72(3) 1 d P C 1
Cl2A Cl -0.0386(5) 0.4749(3) 0.1880(3) 0.0604(10) Uani 0.72(3) 1 d P C 1
Cl3A Cl -0.0333(5) 0.2825(4) 0.2380(3) 0.0676(11) Uani 0.72(3) 1 d P C 1
Cl1B Cl 0.1746(19) 0.4066(15) 0.3056(11) 0.053(3) Uani 0.28(3) 1 d P C 2
Cl2B Cl -0.0541(19) 0.458(2) 0.1937(11) 0.098(4) Uani 0.28(3) 1 d P C 2
Cl3B Cl -0.004(3) 0.266(2) 0.2462(15) 0.105(5) Uani 0.28(3) 1 d P C 2
C24 C 0.5441(2) 0.43493(19) 0.16798(15) 0.0344(5) Uani 1 1 d . . .
H24 H 0.5536 0.4640 0.2153 0.041 Uiso 1 1 calc R . .
Cl4 Cl 0.68140(7) 0.39985(6) 0.18847(5) 0.0574(2) Uani 1 1 d . . .
Cl5 Cl 0.48325(8) 0.52029(6) 0.09450(5) 0.0556(2) Uani 1 1 d . . .
Cl6 Cl 0.45207(6) 0.33456(5) 0.14201(4) 0.04493(18) Uani 1 1 d . . .

loop_
_atom_site_aniso_label
_atom_site_aniso_U_11
_atom_site_aniso_U_22
_atom_site_aniso_U_33
_atom_site_aniso_U_23
_atom_site_aniso_U_13
_atom_site_aniso_U_12
C1 0.0233(10) 0.0254(12) 0.0248(11) -0.0022(9) 0.0110(8) -0.0025(8)
C2 0.0255(10) 0.0234(12) 0.0243(11) 0.0009(9) 0.0103(9) -0.0011(9)
C3 0.0234(10) 0.0236(11) 0.0288(11) -0.0007(9) 0.0142(9) -0.0024(8)
C4 0.0297(12) 0.0324(13) 0.0298(12) 0.0002(10) 0.0186(10) 0.0000(9)
C5 0.0273(11) 0.0342(13) 0.0252(11) 0.0058(9) 0.0134(9) 0.0027(9)
C6 0.0215(10) 0.0258(12) 0.0266(11) 0.0012(9) 0.0105(9) -0.0017(8)
C7 0.0215(10) 0.0206(11) 0.0250(11) -0.0002(8) 0.0102(8) -0.0009(8)
C8 0.0231(10) 0.0186(11) 0.0281(11) 0.0024(8) 0.0128(9) 0.0003(8)
C9 0.0240(11) 0.0288(12) 0.0226(11) 0.0029(9) 0.0119(9) -0.0010(9)
C10 0.0217(10) 0.0245(11) 0.0224(10) 0.0042(8) 0.0116(8) 0.0027(8)
C11 0.0232(10) 0.0287(12) 0.0180(10) -0.0007(8) 0.0084(8) 0.0009(9)
C12 0.0181(9) 0.0224(11) 0.0224(10) -0.0009(8) 0.0082(8) -0.0005(8)
C13 0.0198(10) 0.0241(11) 0.0261(11) -0.0029(9) 0.0094(8) -0.0003(8)
C14 0.0223(10) 0.0222(11) 0.0319(12) -0.0003(9) 0.0153(9) -0.0012(8)
C15 0.0280(11) 0.0258(12) 0.0278(11) -0.0016(9) 0.0173(9) -0.0047(9)
C16 0.0241(10) 0.0209(11) 0.0237(11) 0.0011(8) 0.0133(8) 0.0012(8)
C17 0.0246(10) 0.0233(11) 0.0214(10) -0.0022(8) 0.0118(8) -0.0016(8)
C18 0.0191(10) 0.0208(11) 0.0243(11) -0.0012(8) 0.0101(8) 0.0003(8)
C19 0.0303(13) 0.0438(16) 0.0445(15) 0.0229(12) 0.0172(11) 0.0078(11)
C20 0.0438(15) 0.0528(18) 0.0352(14) -0.0069(12) 0.0272(12) -0.0122(13)
C21 0.0393(14) 0.0307(13) 0.0443(15) -0.0080(11) 0.0291(12) -0.0058(10)
C22 0.0412(14) 0.0387(15) 0.0284(12) -0.0003(11) 0.0181(11) -0.0119(11)
B1 0.0228(11) 0.0236(13) 0.0264(12) -0.0002(10) 0.0118(10) -0.0028(9)
B2 0.0231(12) 0.0240(13) 0.0264(13) -0.0024(10) 0.0109(10) -0.0042(9)
N1 0.0366(11) 0.0314(11) 0.0271(10) -0.0010(8) 0.0148(9) 0.0048(9)
N2 0.0394(11) 0.0306(11) 0.0244(10) 0.0015(8) 0.0126(9) 0.0064(9)
O1 0.0217(7) 0.0252(8) 0.0220(8) -0.0001(6) 0.0088(6) -0.0002(6)
O2 0.0263(8) 0.0364(10) 0.0298(9) 0.0090(7) 0.0165(7) 0.0076(7)
O3 0.0275(8) 0.0231(8) 0.0239(8) -0.0028(6) 0.0115(6) 0.0008(6)
O4 0.0324(9) 0.0248(9) 0.0326(9) 0.0034(7) 0.0202(7) 0.0024(7)
S1 0.0498(4) 0.0404(4) 0.0232(3) 0.0014(3) 0.0158(3) 0.0138(3)
C31 0.0450(11) 0.0430(12) 0.0558(13) 0.0011(11) 0.0253(10) -0.0132(9)
C32 0.0450(11) 0.0430(12) 0.0558(13) 0.0011(11) 0.0253(10) -0.0132(9)
C33 0.0450(11) 0.0430(12) 0.0558(13) 0.0011(11) 0.0253(10) -0.0132(9)
C34 0.0450(11) 0.0430(12) 0.0558(13) 0.0011(11) 0.0253(10) -0.0132(9)
C35 0.0450(11) 0.0430(12) 0.0558(13) 0.0011(11) 0.0253(10) -0.0132(9)
C36 0.0450(11) 0.0430(12) 0.0558(13) 0.0011(11) 0.0253(10) -0.0132(9)
S2 0.1055(19) 0.118(2) 0.0811(16) -0.0067(15) 0.0514(14) -0.0336(17)
C37 0.0166(18) 0.0139(19) 0.051(3) -0.0161(18) 0.0222(18) -0.0116(14)
C38 0.046(3) 0.065(4) 0.081(4) -0.015(3) 0.037(3) 0.003(3)
C23 0.0379(14) 0.0604(19) 0.0326(14) -0.0040(13) 0.0206(11) -0.0044(13)
Cl1A 0.0437(14) 0.113(4) 0.0317(14) -0.014(2) 0.0146(10) -0.005(2)
Cl2A 0.073(2) 0.059(2) 0.0541(11) 0.0025(7) 0.0372(11) 0.0156(9)
Cl3A 0.0633(16) 0.0766(17) 0.0747(16) 0.0079(13) 0.0449(13) -0.0167(12)
Cl1B 0.044(5) 0.073(4) 0.037(3) 0.003(2) 0.019(3) -0.018(3)
Cl2B 0.059(4) 0.165(11) 0.064(5) -0.006(6) 0.029(3) 0.037(6)
Cl3B 0.110(12) 0.122(11) 0.121(9) -0.032(6) 0.086(9) -0.056(9)
C24 0.0352(13) 0.0319(14) 0.0337(13) -0.0022(10) 0.0170(10) 0.0013(10)
Cl4 0.0386(4) 0.0524(5) 0.0719(5) -0.0097(4) 0.0236(4) 0.0050(3)
Cl5 0.0622(5) 0.0490(5) 0.0521(4) 0.0187(3) 0.0284(4) 0.0099(4)
Cl6 0.0496(4) 0.0395(4) 0.0406(4) -0.0077(3) 0.0209(3) -0.0110(3)

loop_
_atom_type_symbol
_atom_type_description
_atom_type_scat_dispersion_real
_atom_type_scat_dispersion_imag
_atom_type_scat_source
C C 0.0033 0.0016 'International Tables Vol C Tables 4.2.6.8 and 6.1.1.4'
H H 0.0000 0.0000 'International Tables Vol C Tables 4.2.6.8 and 6.1.1.4'
B B 0.0013 0.0007 'International Tables Vol C Tables 4.2.6.8 and 6.1.1.4'
N N 0.0061 0.0033 'International Tables Vol C Tables 4.2.6.8 and 6.1.1.4'
O O 0.0106 0.0060 'International Tables Vol C Tables 4.2.6.8 and 6.1.1.4'
S S 0.1246 0.1234 'International Tables Vol C Tables 4.2.6.8 and 6.1.1.4'
Cl Cl 0.1484 0.1585 'International Tables Vol C Tables 4.2.6.8 and 6.1.1.4'

loop_
_geom_angle_atom_site_label_1
_geom_angle_atom_site_label_2
_geom_angle_atom_site_label_3
_geom_angle
_geom_angle_site_symmetry_3
N1 C1 C6 125.7(2) .
N1 C1 C2 113.4(2) .
C6 C1 C2 121.0(2) .
N2 C2 C3 125.4(2) .
N2 C2 C1 113.0(2) .
C3 C2 C1 121.6(2) .
C4 C3 C2 115.6(2) .
C4 C3 B2 118.3(2) 3_575
C2 C3 B2 125.9(2) 3_575
C3 C4 C5 123.0(2) .
C3 C4 H4 118.5 .
C5 C4 H4 118.5 .
C6 C5 C4 123.1(2) .
C6 C5 H5 118.4 .
C4 C5 H5 118.4 .
C5 C6 C1 115.6(2) .
C5 C6 B1 118.3(2) .
C1 C6 B1 125.9(2) .
O1 C7 C18 109.88(17) .
O1 C7 C8 104.90(16) .
C18 C7 C8 104.03(17) .
O1 C7 H7 112.5 .
C18 C7 H7 112.5 .
C8 C7 H7 112.5 .
O2 C8 C9 112.24(18) .
O2 C8 C7 103.88(17) .
C9 C8 C7 107.34(17) .
O2 C8 H8 111.0 .
C9 C8 H8 111.0 .
C7 C8 H8 111.0 .
C10 C9 C20 113.2(2) .
C10 C9 C19 109.06(18) .
C20 C9 C19 110.5(2) .
C10 C9 C8 102.27(17) .
C20 C9 C8 113.47(19) .
C19 C9 C8 107.9(2) .
C11 C10 C18 120.3(2) .
C11 C10 C9 127.8(2) .
C18 C10 C9 111.87(19) .
C10 C11 C12 117.70(19) .
C10 C11 H11 121.1 .
C12 C11 H11 121.1 .
C11 C12 C16 121.7(2) .
C11 C12 C13 127.1(2) .
C16 C12 C13 110.93(19) .
O3 C13 C12 109.84(17) .
O3 C13 C14 105.26(17) .
C12 C13 C14 103.86(17) .
O3 C13 H13 112.4 .
C12 C13 H13 112.4 .
C14 C13 H13 112.4 .
O4 C14 C15 112.03(18) .
O4 C14 C13 103.41(17) .
C15 C14 C13 107.11(17) .
O4 C14 H14 111.3 .
C15 C14 H14 111.3 .
C13 C14 H14 111.3 .
C16 C15 C22 114.41(19) .
C16 C15 C21 108.38(19) .
C22 C15 C21 110.4(2) .
C16 C15 C14 102.07(17) .
C22 C15 C14 113.1(2) .
C21 C15 C14 108.06(18) .
C17 C16 C12 120.5(2) .
C17 C16 C15 128.2(2) .
C12 C16 C15 111.28(19) .
C18 C17 C16 117.3(2) .
C18 C17 H17 121.3 .
C16 C17 H17 121.3 .
C17 C18 C10 122.2(2) .
C17 C18 C7 127.36(19) .
C10 C18 C7 110.36(19) .
C9 C19 H19A 109.5 .
C9 C19 H19B 109.5 .
H19A C19 H19B 109.5 .
C9 C19 H19C 109.5 .
H19A C19 H19C 109.5 .
H19B C19 H19C 109.5 .
C9 C20 H20A 109.5 .
C9 C20 H20B 109.5 .
H20A C20 H20B 109.5 .
C9 C20 H20C 109.5 .
H20A C20 H20C 109.5 .
H20B C20 H20C 109.5 .
C15 C21 H21A 109.5 .
C15 C21 H21B 109.5 .
H21A C21 H21B 109.5 .
C15 C21 H21C 109.5 .
H21A C21 H21C 109.5 .
H21B C21 H21C 109.5 .
C15 C22 H22A 109.5 .
C15 C22 H22B 109.5 .
H22A C22 H22B 109.5 .
C15 C22 H22C 109.5 .
H22A C22 H22C 109.5 .
H22B C22 H22C 109.5 .
O2 B1 O1 114.2(2) .
O2 B1 C6 119.0(2) .
O1 B1 C6 126.8(2) .
O3 B2 O4 114.5(2) .
O3 B2 C3 126.1(2) 3_575
O4 B2 C3 119.4(2) 3_575
C1 N1 S1 106.27(17) .
C2 N2 S1 106.12(17) .
B1 O1 C7 106.45(17) .
B1 O2 C8 108.92(18) .
B2 O3 C13 106.44(18) .
B2 O4 C14 108.58(18) .
N2 S1 N1 101.25(11) .
C32 C31 C36 120.0 .
C32 C31 S2 130.1 .
C36 C31 S2 109.9 .
C31 C32 C33 120.0 .
C31 C32 H32 120.0 .
C33 C32 H32 120.0 .
C32 C33 C34 120.0 .
C32 C33 H33 120.0 .
C34 C33 H33 120.0 .
C35 C34 C33 120.0 .
C35 C34 H34 120.0 .
C33 C34 H34 120.0 .
C36 C35 C34 120.0 .
C36 C35 H35 120.0 .
C34 C35 H35 120.0 .
C35 C36 C31 120.0 .
C35 C36 C37 125.9 .
C31 C36 C37 114.1 .
C38 S2 C31 94.0(3) .
C38 C37 C36 98.1(3) .
C38 C37 H37 130.9 .
C36 C37 H37 130.9 .
C37 C38 S2 123.9(5) .
C37 C38 H38 118.1 .
S2 C38 H38 118.1 .
Cl2B C23 Cl1B 108.9(10) .
Cl2B C23 Cl3A 97.5(13) .
Cl1B C23 Cl3A 115.9(6) .
Cl2B C23 Cl3B 111.2(7) .
Cl1B C23 Cl3B 108.6(10) .
Cl3A C23 Cl3B 13.7(14) .
Cl2B C23 Cl1A 116.0(7) .
Cl1B C23 Cl1A 7.9(10) .
Cl3A C23 Cl1A 110.3(4) .
Cl3B C23 Cl1A 102.0(9) .
Cl2B C23 Cl2A 12.1(13) .
Cl1B C23 Cl2A 103.9(8) .
Cl3A C23 Cl2A 109.5(3) .
Cl3B C23 Cl2A 123.2(14) .
Cl1A C23 Cl2A 111.6(4) .
Cl2B C23 H23 115.4 .
Cl1B C23 H23 110.3 .
Cl3A C23 H23 108.5 .
Cl3B C23 H23 102.1 .
Cl1A C23 H23 108.5 .
Cl2A C23 H23 108.5 .
Cl5 C24 Cl4 110.33(15) .
Cl5 C24 Cl6 110.70(14) .
Cl4 C24 Cl6 110.07(15) .
Cl5 C24 H24 108.6 .
Cl4 C24 H24 108.6 .
Cl6 C24 H24 108.6 .

loop_
_geom_bond_atom_site_label_1
_geom_bond_atom_site_label_2
_geom_bond_distance
_geom_bond_site_symmetry_2
C1 N1 1.346(3) .
C1 C6 1.432(3) .
C1 C2 1.440(3) .
C2 N2 1.355(3) .
C2 C3 1.426(3) .
C3 C4 1.376(3) .
C3 B2 1.563(3) 3_575
C4 C5 1.421(3) .
C4 H4 0.9500 .
C5 C6 1.378(3) .
C5 H5 0.9500 .
C6 B1 1.559(3) .
C7 O1 1.464(3) .
C7 C18 1.511(3) .
C7 C8 1.558(3) .
C7 H7 1.0000 .
C8 O2 1.438(3) .
C8 C9 1.541(3) .
C8 H8 1.0000 .
C9 C10 1.522(3) .
C9 C20 1.529(3) .
C9 C19 1.538(3) .
C10 C11 1.391(3) .
C10 C18 1.394(3) .
C11 C12 1.394(3) .
C11 H11 0.9500 .
C12 C16 1.398(3) .
C12 C13 1.504(3) .
C13 O3 1.459(3) .
C13 C14 1.560(3) .
C13 H13 1.0000 .
C14 O4 1.445(3) .
C14 C15 1.549(3) .
C14 H14 1.0000 .
C15 C16 1.521(3) .
C15 C22 1.532(3) .
C15 C21 1.539(3) .
C16 C17 1.396(3) .
C17 C18 1.391(3) .
C17 H17 0.9500 .
C19 H19A 0.9800 .
C19 H19B 0.9800 .
C19 H19C 0.9800 .
C20 H20A 0.9800 .
C20 H20B 0.9800 .
C20 H20C 0.9800 .
C21 H21A 0.9800 .
C21 H21B 0.9800 .
C21 H21C 0.9800 .
C22 H22A 0.9800 .
C22 H22B 0.9800 .
C22 H22C 0.9800 .
B1 O2 1.366(3) .
B1 O1 1.371(3) .
B2 O3 1.365(3) .
B2 O4 1.371(3) .
B2 C3 1.563(3) 3_575
N1 S1 1.619(2) .
N2 S1 1.618(2) .
C31 C32 1.3900 .
C31 C36 1.3900 .
C31 S2 1.6798 .
C32 C33 1.3900 .
C32 H32 0.9500 .
C33 C34 1.3900 .
C33 H33 0.9500 .
C34 C35 1.3900 .
C34 H34 0.9500 .
C35 C36 1.3900 .
C35 H35 0.9500 .
C36 C37 1.6061 .
S2 C38 1.566(9) .
C37 C38 1.401(10) .
C37 H37 0.9500 .
C38 H38 0.9500 .
C23 Cl2B 1.699(17) .
C23 Cl1B 1.748(19) .
C23 Cl3A 1.749(6) .
C23 Cl3B 1.76(2) .
C23 Cl1A 1.764(8) .
C23 Cl2A 1.773(5) .
C23 H23 1.0000 .
C24 Cl5 1.751(3) .
C24 Cl4 1.758(3) .
C24 Cl6 1.768(3) .
C24 H24 1.0000 .

loop_
_geom_torsion_atom_site_label_1
_geom_torsion_atom_site_label_2
_geom_torsion_atom_site_label_3
_geom_torsion_atom_site_label_4
_geom_torsion
_geom_torsion_site_symmetry_1
_geom_torsion_site_symmetry_4
N1 C1 C2 N2 -0.3(3) . .
C6 C1 C2 N2 -180.0(2) . .
N1 C1 C2 C3 179.8(2) . .
C6 C1 C2 C3 0.1(3) . .
N2 C2 C3 C4 179.1(2) . .
C1 C2 C3 C4 -1.0(3) . .
N2 C2 C3 B2 -5.8(4) . 3_575
C1 C2 C3 B2 174.1(2) . 3_575
C2 C3 C4 C5 0.7(3) . .
B2 C3 C4 C5 -174.9(2) 3_575 .
C3 C4 C5 C6 0.7(4) . .
C4 C5 C6 C1 -1.6(3) . .
C4 C5 C6 B1 173.2(2) . .
N1 C1 C6 C5 -178.5(2) . .
C2 C1 C6 C5 1.2(3) . .
N1 C1 C6 B1 7.2(4) . .
C2 C1 C6 B1 -173.2(2) . .
O1 C7 C8 O2 -11.9(2) . .
C18 C7 C8 O2 103.54(19) . .
O1 C7 C8 C9 -130.93(18) . .
C18 C7 C8 C9 -15.5(2) . .
O2 C8 C9 C10 -93.5(2) . .
C7 C8 C9 C10 20.1(2) . .
O2 C8 C9 C20 28.8(3) . .
C7 C8 C9 C20 142.3(2) . .
O2 C8 C9 C19 151.61(19) . .
C7 C8 C9 C19 -94.9(2) . .
C20 C9 C10 C11 40.4(3) . .
C19 C9 C10 C11 -83.0(3) . .
C8 C9 C10 C11 162.9(2) . .
C20 C9 C10 C18 -140.8(2) . .
C19 C9 C10 C18 95.8(2) . .
C8 C9 C10 C18 -18.3(2) . .
C18 C10 C11 C12 -1.7(3) . .
C9 C10 C11 C12 177.0(2) . .
C10 C11 C12 C16 -3.0(3) . .
C10 C11 C12 C13 171.3(2) . .
C11 C12 C13 O3 -59.3(3) . .
C16 C12 C13 O3 115.5(2) . .
C11 C12 C13 C14 -171.5(2) . .
C16 C12 C13 C14 3.3(2) . .
O3 C13 C14 O4 -12.8(2) . .
C12 C13 C14 O4 102.69(18) . .
O3 C13 C14 C15 -131.24(17) . .
C12 C13 C14 C15 -15.8(2) . .
O4 C14 C15 C16 -91.4(2) . .
C13 C14 C15 C16 21.3(2) . .
O4 C14 C15 C22 32.0(3) . .
C13 C14 C15 C22 144.74(19) . .
O4 C14 C15 C21 154.47(18) . .
C13 C14 C15 C21 -92.8(2) . .
C11 C12 C16 C17 4.5(3) . .
C13 C12 C16 C17 -170.7(2) . .
C11 C12 C16 C15 -173.9(2) . .
C13 C12 C16 C15 10.9(3) . .
C22 C15 C16 C17 39.1(3) . .
C21 C15 C16 C17 -84.5(3) . .
C14 C15 C16 C17 161.6(2) . .
C22 C15 C16 C12 -142.6(2) . .
C21 C15 C16 C12 93.8(2) . .
C14 C15 C16 C12 -20.1(2) . .
C12 C16 C17 C18 -1.0(3) . .
C15 C16 C17 C18 177.1(2) . .
C16 C17 C18 C10 -3.7(3) . .
C16 C17 C18 C7 172.9(2) . .
C11 C10 C18 C17 5.2(3) . .
C9 C10 C18 C17 -173.7(2) . .
C11 C10 C18 C7 -172.0(2) . .
C9 C10 C18 C7 9.1(3) . .
O1 C7 C18 C17 -60.9(3) . .
C8 C7 C18 C17 -172.7(2) . .
O1 C7 C18 C10 116.0(2) . .
C8 C7 C18 C10 4.2(2) . .
C5 C6 B1 O2 12.0(3) . .
C1 C6 B1 O2 -173.8(2) . .
C5 C6 B1 O1 -166.0(2) . .
C1 C6 B1 O1 8.2(4) . .
C6 C1 N1 S1 -179.51(19) . .
C2 C1 N1 S1 0.8(2) . .
C3 C2 N2 S1 179.51(19) . .
C1 C2 N2 S1 -0.4(2) . .
O2 B1 O1 C7 -9.3(3) . .
C6 B1 O1 C7 168.8(2) . .
C18 C7 O1 B1 -98.6(2) . .
C8 C7 O1 B1 12.7(2) . .
O1 B1 O2 C8 1.3(3) . .
C6 B1 O2 C8 -176.99(19) . .
C9 C8 O2 B1 122.4(2) . .
C7 C8 O2 B1 6.8(2) . .
O4 B2 O3 C13 -9.0(3) . .
C3 B2 O3 C13 169.3(2) 3_575 .
C12 C13 O3 B2 -98.1(2) . .
C14 C13 O3 B2 13.1(2) . .
O3 B2 O4 C14 0.3(3) . .
C3 B2 O4 C14 -178.08(19) 3_575 .
C15 C14 O4 B2 122.9(2) . .
C13 C14 O4 B2 7.8(2) . .
C2 N2 S1 N1 0.79(19) . .
C1 N1 S1 N2 -0.93(19) . .
C36 C31 C32 C33 0.0 . .
S2 C31 C32 C33 178.7 . .
C31 C32 C33 C34 0.0 . .
C32 C33 C34 C35 0.0 . .
C33 C34 C35 C36 0.0 . .
C34 C35 C36 C31 0.0 . .
C34 C35 C36 C37 179.8 . .
C32 C31 C36 C35 0.0 . .
S2 C31 C36 C35 -178.9 . .
C32 C31 C36 C37 -179.8 . .
S2 C31 C36 C37 1.3 . .
C32 C31 S2 C38 179.8(3) . .
C36 C31 S2 C38 -1.4(3) . .
C35 C36 C37 C38 179.7(3) . .
C31 C36 C37 C38 -0.5(3) . .
C36 C37 C38 S2 -0.6(7) . .
C31 S2 C38 C37 1.3(6) . .
